data_7717033
loop_
_publ_author_name
'Yadav, Jitendra Kumar'
'Singh, Baghendra'
'Mishra, Anjali'
'Pal, Sarvesh Kumar'
'Singh, Nanhai'
'Lama, Prem'
'Indra, Arindam'
'Kumar, Kamlesh'

_publ_section_title
;
 Axial ligand-induced high electrocatalytic hydrogen evolution activity of
 molecular cobaloximes in homo- and heterogeneous medium.
;
_journal_issue 40
_journal_name_full 'Dalton transactions (Cambridge, England : 2003)'
_journal_page_first 16747
_journal_page_last 16758
_journal_paper_doi 10.1039/d4dt00650j
_journal_volume 53
_journal_year 2024
_chemical_formula_moiety 'C46 H34 Cl Co N6 O6'
_chemical_formula_sum 'C46 H34 Cl Co N6 O6'
_chemical_formula_weight 861.17
_space_group_crystal_system triclinic
_space_group_IT_number 2
_space_group_name_Hall '-P 1'
_space_group_name_H-M_alt 'P -1'
_atom_sites_solution_hydrogens mixed
_atom_sites_solution_primary direct
_atom_sites_solution_secondary difmap
_audit_creation_date 2023-04-08
_audit_creation_method
;
Olex2 1.2
(compiled 2013.12.10 svn.r2850 for OlexSys, GUI svn.r4736)
;
_audit_update_record
;
2023-05-16 deposited with the CCDC.	2024-09-12 downloaded from the CCDC.
;
_cell_angle_alpha 71.8550(10)
_cell_angle_beta 83.2580(10)
_cell_angle_gamma 65.9430(10)
_cell_formula_units_Z 2
_cell_length_a 13.0461(5)
_cell_length_b 13.7395(6)
_cell_length_c 14.2433(6)
_cell_measurement_reflns_used 9518
_cell_measurement_temperature 100(2)
_cell_measurement_theta_max 28.27
_cell_measurement_theta_min 2.57
_cell_volume 2215.24(16)
_computing_cell_refinement 'Bruker SAINT'
_computing_data_collection 'Bruker APEX3'
_computing_data_reduction 'Bruker SAINT'
_computing_molecular_graphics 'Olex2 (Dolomanov et al., 2009)'
_computing_publication_material 'Olex2 (Dolomanov et al., 2009)'
_computing_structure_refinement 'ShelXL (Sheldrick, 2008)'
_computing_structure_solution 'ShelXS (Sheldrick, 2008)'
_diffrn_ambient_temperature 100(2)
_diffrn_measured_fraction_theta_full 0.998
_diffrn_measured_fraction_theta_max 0.998
_diffrn_measurement_device_type 'Bruker APEX-III detector'
_diffrn_measurement_method '\f and \w scans'
_diffrn_radiation_type MoK\a
_diffrn_radiation_wavelength 0.71073
_diffrn_reflns_av_R_equivalents 0.0430
_diffrn_reflns_av_unetI/netI 0.0445
_diffrn_reflns_Laue_measured_fraction_full 0.998
_diffrn_reflns_Laue_measured_fraction_max 0.998
_diffrn_reflns_limit_h_max 15
_diffrn_reflns_limit_h_min -15
_diffrn_reflns_limit_k_max 16
_diffrn_reflns_limit_k_min -16
_diffrn_reflns_limit_l_max 16
_diffrn_reflns_limit_l_min -16
_diffrn_reflns_number 27613
_diffrn_reflns_point_group_measured_fraction_full 0.998
_diffrn_reflns_point_group_measured_fraction_max 0.998
_diffrn_reflns_theta_full 25.000
_diffrn_reflns_theta_max 25.000
_diffrn_reflns_theta_min 2.265
_exptl_absorpt_coefficient_mu 0.501
_exptl_absorpt_correction_type multi-scan
_exptl_absorpt_process_details SADABS
_exptl_crystal_colour pink
_exptl_crystal_density_diffrn 1.291
_exptl_crystal_description block
_exptl_crystal_F_000 888
_exptl_crystal_size_max 0.2
_exptl_crystal_size_mid 0.16
_exptl_crystal_size_min 0.14
_exptl_transmission_factor_max 0.7457
_exptl_transmission_factor_min 0.7123
_refine_diff_density_max 0.348
_refine_diff_density_min -0.277
_refine_diff_density_rms 0.069
_refine_ls_extinction_method none
_refine_ls_goodness_of_fit_ref 1.067
_refine_ls_hydrogen_treatment mixed
_refine_ls_matrix_type full
_refine_ls_number_parameters 543
_refine_ls_number_reflns 7795
_refine_ls_number_restraints 0
_refine_ls_restrained_S_all 1.067
_refine_ls_R_factor_all 0.0578
_refine_ls_R_factor_gt 0.0424
_refine_ls_shift/su_max 0.001
_refine_ls_shift/su_mean 0.000
_refine_ls_structure_factor_coef Fsqd
_refine_ls_weighting_details 'w=1/[\s^2^(Fo^2^)+(0.0500P)^2^+2.7142P] where P=(Fo^2^+2Fc^2^)/3'
_refine_ls_weighting_scheme calc
_refine_ls_wR_factor_gt 0.1103
_refine_ls_wR_factor_ref 0.1247
_reflns_Friedel_coverage 0.000
_reflns_number_gt 6236
_reflns_number_total 7795
_reflns_threshold_expression 'I > 2\s(I)'
_cod_data_source_file d4dt00650j2.cif
_cod_data_source_block JK250_sq
_cod_depositor_comments 'Adding full bibliography for 7717032--7717034.cif.'
_cod_database_code 7717033
_shelx_space_group_comment
;
The symmetry employed for this shelxl refinement is uniquely defined
by the following loop, which should always be used as a source of
symmetry information in preference to the above space-group names.
They are only intended as comments.
;
_shelx_estimated_absorpt_t_max 0.933
_shelx_estimated_absorpt_t_min 0.906
_olex2_refinement_description
;
1. Others
 Fixed Uiso: H3A(0.043) H4(0.065) H5(0.061) H6(0.061) H7(0.044) H10(0.031)
 H11(0.038) H12(0.038) H13(0.037) H14(0.03) H17(0.03) H18(0.036) H19(0.047)
 H20(0.055) H21(0.044) H24(0.027) H25(0.031) H26(0.033) H27(0.032) H28(0.028)
 H29(0.038) H30(0.043) H32(0.028) H33(0.027) H34A(0.034) H34B(0.034) H37(0.037)
 H38(0.042) H39(0.038) H41(0.036) H42(0.035) H43(0.03)
 Fixed X: H3A(0.478451) H4(0.387451) H5(0.274912) H6(0.25674) H7(0.347939)
 H10(0.452758) H11(0.31797) H12(0.136922) H13(0.092427) H14(0.227193)
 H17(0.662241) H18(0.748675) H19(0.920001) H20(1.007568) H21(0.924625)
 H24(0.807045) H25(0.945954) H26(1.084229) H27(1.080923) H28(0.939105)
 H29(0.433769) H30(0.28779) H32(0.371189) H33(0.513983) H34A(0.156128)
 H34B(0.246029) H37(-0.060456) H38(-0.142651) H39(-0.085724) H41(0.02965)
 H42(0.163586) H43(0.247733) H1(0.64987) H3(0.56556)
 Fixed Y: H3A(0.085667) H4(0.052881) H5(0.200288) H6(0.379723) H7(0.413853)
 H10(0.090067) H11(0.01955) H12(0.103854) H13(0.257634) H14(0.327818)
 H17(0.58297) H18(0.623378) H19(0.494273) H20(0.325222) H21(0.284133)
 H24(0.592725) H25(0.657127) H26(0.560487) H27(0.402137) H28(0.340576)
 H29(0.495285) H30(0.667031) H32(0.700854) H33(0.527058) H34A(0.815924)
 H34B(0.870904) H37(0.783217) H38(0.853928) H39(0.973754) H41(1.089974)
 H42(1.145388) H43(1.070462) H1(0.358941) H3(0.31499)
 Fixed Z: H3A(0.693617) H4(0.581469) H5(0.456184) H6(0.438702) H7(0.547694)
 H10(0.964191) H11(1.035985) H12(0.968714) H13(0.828738) H14(0.75432)
 H17(0.937944) H18(1.047212) H19(1.120572) H20(1.084672) H21(0.972853)
 H24(0.780631) H25(0.707184) H26(0.611499) H27(0.586309) H28(0.654661)
 H29(0.887077) H30(0.846875) H32(0.559518) H33(0.6065) H34A(0.71921)
 H34B(0.682054) H37(0.487549) H38(0.33065) H39(0.204124) H41(0.147155)
 H42(0.18243) H43(0.339204) H1(0.601221) H3(0.97932)
;
_shelx_shelxl_version_number 2018/3

loop_
_space_group_symop_operation_xyz
'x, y, z'
'-x, -y, -z'

loop_
_atom_site_label
_atom_site_type_symbol
_atom_site_fract_x
_atom_site_fract_y
_atom_site_fract_z
_atom_site_U_iso_or_equiv
_atom_site_adp_type
_atom_site_occupancy
_atom_site_site_symmetry_order
_atom_site_calc_flag
_atom_site_refinement_flags_posn
_atom_site_refinement_flags_adp
_atom_site_refinement_flags_occupancy
_atom_site_disorder_assembly
_atom_site_disorder_group
Co1 Co 0.60275(3) 0.34222(3) 0.78746(3) 0.01780(11) Uani 1 1 d . . . . .
Cl1 Cl 0.73194(6) 0.16872(6) 0.82779(5) 0.02302(17) Uani 1 1 d . . . . .
O1 O 0.59606(17) 0.33022(16) 0.59301(13) 0.0203(4) Uani 1 1 d . . . . .
O2 O 0.48168(18) 0.27515(16) 0.95548(13) 0.0228(5) Uani 1 1 d . . . . .
O3 O 0.61539(18) 0.34876(17) 0.98446(13) 0.0237(5) Uani 1 1 d . . . . .
O4 O 0.73422(17) 0.39811(17) 0.62155(13) 0.0224(4) Uani 1 1 d . . . . .
O5 O 0.0722(2) 0.75176(18) 0.62335(16) 0.0369(6) Uani 1 1 d . . . . .
O6 O 0.28763(18) 0.95249(17) 0.51912(15) 0.0286(5) Uani 1 1 d . . . . .
N1 N 0.55262(19) 0.31364(18) 0.68350(16) 0.0175(5) Uani 1 1 d . . . . .
N2 N 0.4967(2) 0.28716(18) 0.85868(16) 0.0183(5) Uani 1 1 d . . . . .
N3 N 0.6548(2) 0.36980(19) 0.89147(16) 0.0206(5) Uani 1 1 d . . . . .
N4 N 0.7132(2) 0.39282(19) 0.71746(16) 0.0193(5) Uani 1 1 d . . . . .
N5 N 0.4867(2) 0.49406(19) 0.75082(16) 0.0203(5) Uani 1 1 d . . . . .
N6 N 0.1751(2) 0.85658(19) 0.57132(17) 0.0231(5) Uani 1 1 d . . . . .
C1 C 0.4730(2) 0.2771(2) 0.70419(19) 0.0159(6) Uani 1 1 d . . . . .
C2 C 0.4211(2) 0.2534(2) 0.63156(19) 0.0190(6) Uani 1 1 d . . . . .
C3 C 0.4333(3) 0.1459(3) 0.6417(2) 0.0359(8) Uani 1 1 d . . . . .
H3A H 0.478451 0.085667 0.693617 0.043 Uiso 1 1 calc R U . . .
C4 C 0.3789(4) 0.1267(4) 0.5752(3) 0.0541(12) Uani 1 1 d . . . . .
H4 H 0.387451 0.052881 0.581469 0.065 Uiso 1 1 calc R U . . .
C5 C 0.3129(3) 0.2137(4) 0.5007(3) 0.0510(12) Uani 1 1 d . . . . .
H5 H 0.274912 0.200288 0.456184 0.061 Uiso 1 1 calc R U . . .
C6 C 0.3019(3) 0.3196(4) 0.4907(3) 0.0512(11) Uani 1 1 d . . . . .
H6 H 0.256740 0.379723 0.438702 0.061 Uiso 1 1 calc R U . . .
C7 C 0.3558(3) 0.3399(3) 0.5555(2) 0.0363(8) Uani 1 1 d . . . . .
H7 H 0.347939 0.413853 0.547694 0.044 Uiso 1 1 calc R U . . .
C8 C 0.4398(2) 0.2607(2) 0.80876(19) 0.0169(6) Uani 1 1 d . . . . .
C9 C 0.3535(2) 0.2161(2) 0.85197(19) 0.0183(6) Uani 1 1 d . . . . .
C10 C 0.3794(3) 0.1243(2) 0.9361(2) 0.0257(7) Uani 1 1 d . . . . .
H10 H 0.452758 0.090067 0.964191 0.031 Uiso 1 1 calc R U . . .
C11 C 0.2993(3) 0.0825(3) 0.9790(2) 0.0321(7) Uani 1 1 d . . . . .
H11 H 0.317970 0.019550 1.035985 0.038 Uiso 1 1 calc R U . . .
C12 C 0.1922(3) 0.1321(3) 0.9392(2) 0.0319(7) Uani 1 1 d . . . . .
H12 H 0.136922 0.103854 0.968714 0.038 Uiso 1 1 calc R U . . .
C13 C 0.1661(3) 0.2233(3) 0.8561(2) 0.0311(7) Uani 1 1 d . . . . .
H13 H 0.092427 0.257634 0.828738 0.037 Uiso 1 1 calc R U . . .
C14 C 0.2461(3) 0.2655(3) 0.8118(2) 0.0247(7) Uani 1 1 d . . . . .
H14 H 0.227193 0.327818 0.754320 0.030 Uiso 1 1 calc R U . . .
C15 C 0.7333(3) 0.4074(2) 0.8705(2) 0.0208(6) Uani 1 1 d . . . . .
C16 C 0.7852(3) 0.4303(2) 0.9442(2) 0.0228(6) Uani 1 1 d . . . . .
C17 C 0.7329(3) 0.5306(3) 0.9671(2) 0.0250(7) Uani 1 1 d . . . . .
H17 H 0.662241 0.582970 0.937944 0.030 Uiso 1 1 calc R U . . .
C18 C 0.7839(3) 0.5543(3) 1.0324(2) 0.0301(7) Uani 1 1 d . . . . .
H18 H 0.748675 0.623378 1.047212 0.036 Uiso 1 1 calc R U . . .
C19 C 0.8855(3) 0.4779(3) 1.0756(2) 0.0396(9) Uani 1 1 d . . . . .
H19 H 0.920001 0.494273 1.120572 0.047 Uiso 1 1 calc R U . . .
C20 C 0.9376(4) 0.3777(3) 1.0541(3) 0.0462(10) Uani 1 1 d . . . . .
H20 H 1.007568 0.325222 1.084672 0.055 Uiso 1 1 calc R U . . .
C21 C 0.8884(3) 0.3529(3) 0.9880(2) 0.0366(8) Uani 1 1 d . . . . .
H21 H 0.924625 0.284133 0.972853 0.044 Uiso 1 1 calc R U . . .
C22 C 0.7688(3) 0.4216(2) 0.76627(19) 0.0200(6) Uani 1 1 d . . . . .
C23 C 0.8588(2) 0.4605(2) 0.72437(19) 0.0196(6) Uani 1 1 d . . . . .
C24 C 0.8619(3) 0.5545(2) 0.7403(2) 0.0227(6) Uani 1 1 d . . . . .
H24 H 0.807045 0.592725 0.780631 0.027 Uiso 1 1 calc R U . . .
C25 C 0.9450(3) 0.5922(3) 0.6974(2) 0.0255(7) Uani 1 1 d . . . . .
H25 H 0.945954 0.657127 0.707184 0.031 Uiso 1 1 calc R U . . .
C26 C 1.0268(3) 0.5351(3) 0.6402(2) 0.0273(7) Uani 1 1 d . . . . .
H26 H 1.084229 0.560487 0.611499 0.033 Uiso 1 1 calc R U . . .
C27 C 1.0246(3) 0.4414(3) 0.6251(2) 0.0267(7) Uani 1 1 d . . . . .
H27 H 1.080923 0.402137 0.586309 0.032 Uiso 1 1 calc R U . . .
C28 C 0.9408(2) 0.4044(2) 0.6662(2) 0.0229(6) Uani 1 1 d . . . . .
H28 H 0.939105 0.340576 0.654661 0.028 Uiso 1 1 calc R U . . .
C29 C 0.4200(3) 0.5375(2) 0.8195(2) 0.0319(8) Uani 1 1 d . . . . .
H29 H 0.433769 0.495285 0.887077 0.038 Uiso 1 1 calc R U . . .
C30 C 0.3333(3) 0.6398(3) 0.7961(2) 0.0359(8) Uani 1 1 d . . . . .
H30 H 0.287790 0.667031 0.846875 0.043 Uiso 1 1 calc R U . . .
C31 C 0.3115(3) 0.7038(2) 0.6983(2) 0.0269(7) Uani 1 1 d . . . . .
C32 C 0.3821(3) 0.6594(2) 0.6274(2) 0.0234(6) Uani 1 1 d . . . . .
H32 H 0.371189 0.700854 0.559518 0.028 Uiso 1 1 calc R U . . .
C33 C 0.4670(3) 0.5561(2) 0.6558(2) 0.0227(6) Uani 1 1 d . . . . .
H33 H 0.513983 0.527058 0.606500 0.027 Uiso 1 1 calc R U . . .
C34 C 0.2186(3) 0.8171(2) 0.6727(2) 0.0285(7) Uani 1 1 d . . . . .
H34A H 0.156128 0.815924 0.719210 0.034 Uiso 1 1 calc R U . . .
H34B H 0.246029 0.870904 0.682054 0.034 Uiso 1 1 calc R U . . .
C35 C 0.0956(3) 0.8189(2) 0.5549(2) 0.0261(7) Uani 1 1 d . . . . .
C36 C 0.0456(3) 0.8635(2) 0.4559(2) 0.0252(7) Uani 1 1 d . . . . .
C37 C -0.0369(3) 0.8332(3) 0.4365(3) 0.0309(7) Uani 1 1 d . . . . .
H37 H -0.060456 0.783217 0.487549 0.037 Uiso 1 1 calc R U . . .
C38 C -0.0859(3) 0.8752(3) 0.3428(3) 0.0348(8) Uani 1 1 d . . . . .
H38 H -0.142651 0.853928 0.330650 0.042 Uiso 1 1 calc R U . . .
C39 C -0.0529(3) 0.9470(3) 0.2681(3) 0.0314(7) Uani 1 1 d . . . . .
H39 H -0.085724 0.973754 0.204124 0.038 Uiso 1 1 calc R U . . .
C40 C 0.0298(2) 0.9817(2) 0.2854(2) 0.0254(7) Uani 1 1 d . . . . .
C41 C 0.0627(3) 1.0599(3) 0.2113(2) 0.0302(7) Uani 1 1 d . . . . .
H41 H 0.029650 1.089974 0.147155 0.036 Uiso 1 1 calc R U . . .
C42 C 0.1424(3) 1.0925(2) 0.2321(2) 0.0291(7) Uani 1 1 d . . . . .
H42 H 0.163586 1.145388 0.182430 0.035 Uiso 1 1 calc R U . . .
C43 C 0.1922(2) 1.0482(2) 0.3261(2) 0.0253(7) Uani 1 1 d . . . . .
H43 H 0.247733 1.070462 0.339204 0.030 Uiso 1 1 calc R U . . .
C44 C 0.1619(2) 0.9730(2) 0.3995(2) 0.0208(6) Uani 1 1 d . . . . .
C45 C 0.0795(2) 0.9389(2) 0.3805(2) 0.0215(6) Uani 1 1 d . . . . .
C46 C 0.2146(2) 0.9288(2) 0.4987(2) 0.0227(6) Uani 1 1 d . . . . .
H1 H 0.649870 0.358941 0.601221 0.13(2) Uiso 1 1 d . . . . .
H3 H 0.565560 0.314990 0.979320 0.067(13) Uiso 1 1 d . . . . .

loop_
_atom_site_aniso_label
_atom_site_aniso_U_11
_atom_site_aniso_U_22
_atom_site_aniso_U_33
_atom_site_aniso_U_23
_atom_site_aniso_U_13
_atom_site_aniso_U_12
Co1 0.0310(2) 0.0160(2) 0.01046(19) -0.00468(15) 0.00350(16) -0.01351(17)
Cl1 0.0311(4) 0.0194(4) 0.0198(4) -0.0054(3) 0.0003(3) -0.0113(3)
O1 0.0315(11) 0.0254(11) 0.0107(9) -0.0082(8) 0.0061(8) -0.0172(9)
O2 0.0413(13) 0.0250(11) 0.0079(9) -0.0056(8) 0.0070(9) -0.0199(10)
O3 0.0422(13) 0.0286(11) 0.0101(9) -0.0070(8) 0.0069(9) -0.0243(10)
O4 0.0365(12) 0.0299(11) 0.0095(9) -0.0083(8) 0.0063(8) -0.0213(10)
O5 0.0489(15) 0.0282(12) 0.0339(13) -0.0036(10) 0.0127(11) -0.0225(11)
O6 0.0338(12) 0.0279(12) 0.0271(12) -0.0066(9) -0.0010(9) -0.0158(10)
N1 0.0259(13) 0.0150(12) 0.0126(11) -0.0044(9) 0.0040(10) -0.0097(10)
N2 0.0293(13) 0.0134(11) 0.0114(11) -0.0026(9) 0.0020(10) -0.0087(10)
N3 0.0367(14) 0.0188(12) 0.0097(11) -0.0052(9) 0.0062(10) -0.0150(11)
N4 0.0338(14) 0.0177(12) 0.0101(11) -0.0056(9) 0.0043(10) -0.0136(11)
N5 0.0359(14) 0.0175(12) 0.0109(11) -0.0060(9) 0.0068(10) -0.0142(11)
N6 0.0324(14) 0.0156(12) 0.0190(12) -0.0045(10) 0.0059(11) -0.0091(11)
C1 0.0208(14) 0.0098(13) 0.0137(13) -0.0022(10) 0.0006(11) -0.0036(11)
C2 0.0185(14) 0.0247(15) 0.0126(13) -0.0057(11) 0.0038(11) -0.0081(12)
C3 0.058(2) 0.0303(18) 0.0273(17) -0.0026(14) -0.0123(16) -0.0259(17)
C4 0.089(3) 0.071(3) 0.035(2) -0.016(2) 0.000(2) -0.063(3)
C5 0.043(2) 0.110(4) 0.0227(19) -0.027(2) 0.0066(17) -0.048(3)
C6 0.033(2) 0.082(3) 0.0199(18) -0.0182(19) -0.0077(15) 0.000(2)
C7 0.041(2) 0.0361(19) 0.0161(15) -0.0073(14) -0.0062(14) 0.0022(16)
C8 0.0224(15) 0.0097(13) 0.0159(14) -0.0026(11) 0.0020(11) -0.0048(11)
C9 0.0265(15) 0.0163(14) 0.0135(13) -0.0071(11) 0.0032(11) -0.0084(12)
C10 0.0270(16) 0.0178(15) 0.0264(16) -0.0008(12) 0.0022(13) -0.0077(13)
C11 0.0398(19) 0.0233(16) 0.0280(17) -0.0004(13) 0.0060(15) -0.0141(15)
C12 0.0390(19) 0.0409(19) 0.0268(17) -0.0143(15) 0.0139(15) -0.0267(17)
C13 0.0301(17) 0.044(2) 0.0267(17) -0.0123(15) 0.0002(14) -0.0202(16)
C14 0.0310(17) 0.0276(16) 0.0158(14) -0.0049(12) -0.0010(12) -0.0124(14)
C15 0.0336(17) 0.0141(14) 0.0170(14) -0.0060(11) 0.0016(12) -0.0109(13)
C16 0.0403(18) 0.0218(15) 0.0113(13) -0.0038(11) 0.0020(13) -0.0183(14)
C17 0.0333(17) 0.0262(16) 0.0185(15) -0.0084(13) 0.0035(13) -0.0142(14)
C18 0.046(2) 0.0310(18) 0.0220(16) -0.0136(14) 0.0022(14) -0.0192(16)
C19 0.063(2) 0.038(2) 0.0256(18) -0.0080(15) -0.0169(17) -0.0235(19)
C20 0.063(3) 0.0300(19) 0.040(2) -0.0050(16) -0.0281(19) -0.0085(18)
C21 0.056(2) 0.0215(16) 0.0305(18) -0.0067(14) -0.0135(16) -0.0103(16)
C22 0.0337(17) 0.0168(14) 0.0126(13) -0.0046(11) 0.0014(12) -0.0129(13)
C23 0.0289(16) 0.0203(15) 0.0106(13) -0.0005(11) -0.0027(12) -0.0127(13)
C24 0.0325(17) 0.0246(16) 0.0138(14) -0.0043(12) -0.0016(12) -0.0145(14)
C25 0.0386(18) 0.0263(16) 0.0166(15) -0.0004(12) -0.0044(13) -0.0207(15)
C26 0.0284(17) 0.0355(18) 0.0190(15) 0.0006(13) -0.0041(13) -0.0186(15)
C27 0.0294(17) 0.0300(17) 0.0172(15) -0.0024(13) -0.0014(13) -0.0112(14)
C28 0.0311(17) 0.0202(15) 0.0177(15) -0.0033(12) -0.0012(12) -0.0115(13)
C29 0.057(2) 0.0195(16) 0.0129(15) -0.0040(12) 0.0115(14) -0.0120(16)
C30 0.061(2) 0.0201(16) 0.0152(15) -0.0070(13) 0.0151(15) -0.0072(16)
C31 0.0442(19) 0.0174(15) 0.0162(15) -0.0064(12) 0.0066(13) -0.0100(14)
C32 0.0379(18) 0.0184(15) 0.0130(14) -0.0040(11) 0.0053(13) -0.0121(14)
C33 0.0380(18) 0.0204(15) 0.0137(14) -0.0090(12) 0.0083(13) -0.0147(14)
C34 0.045(2) 0.0175(15) 0.0189(15) -0.0075(12) 0.0058(14) -0.0082(14)
C35 0.0299(17) 0.0174(15) 0.0298(17) -0.0107(13) 0.0115(14) -0.0085(13)
C36 0.0252(16) 0.0144(14) 0.0335(17) -0.0091(13) 0.0082(13) -0.0057(12)
C37 0.0256(16) 0.0180(15) 0.049(2) -0.0133(15) 0.0104(15) -0.0084(13)
C38 0.0205(16) 0.0221(17) 0.062(2) -0.0158(16) -0.0006(16) -0.0061(14)
C39 0.0208(16) 0.0217(16) 0.048(2) -0.0142(15) -0.0078(14) 0.0009(13)
C40 0.0187(15) 0.0156(14) 0.0351(17) -0.0083(13) 0.0000(13) 0.0005(12)
C41 0.0278(17) 0.0225(16) 0.0282(17) -0.0004(13) -0.0070(14) -0.0014(14)
C42 0.0295(17) 0.0200(16) 0.0295(17) 0.0027(13) -0.0008(14) -0.0086(14)
C43 0.0228(16) 0.0231(16) 0.0288(17) -0.0053(13) 0.0005(13) -0.0095(13)
C44 0.0178(14) 0.0148(14) 0.0252(15) -0.0054(12) 0.0026(12) -0.0030(12)
C45 0.0157(14) 0.0130(14) 0.0298(16) -0.0074(12) 0.0020(12) 0.0005(12)
C46 0.0258(16) 0.0143(14) 0.0251(16) -0.0074(12) 0.0058(13) -0.0052(13)

loop_
_atom_type_symbol
_atom_type_description
_atom_type_scat_dispersion_real
_atom_type_scat_dispersion_imag
_atom_type_scat_source
C C 0.0033 0.0016 'International Tables Vol C Tables 4.2.6.8 and 6.1.1.4'
H H 0.0000 0.0000 'International Tables Vol C Tables 4.2.6.8 and 6.1.1.4'
Cl Cl 0.1484 0.1585 'International Tables Vol C Tables 4.2.6.8 and 6.1.1.4'
Co Co 0.3494 0.9721 'International Tables Vol C Tables 4.2.6.8 and 6.1.1.4'
N N 0.0061 0.0033 'International Tables Vol C Tables 4.2.6.8 and 6.1.1.4'
O O 0.0106 0.0060 'International Tables Vol C Tables 4.2.6.8 and 6.1.1.4'

loop_
_geom_angle_atom_site_label_1
_geom_angle_atom_site_label_2
_geom_angle_atom_site_label_3
_geom_angle
_geom_angle_site_symmetry_1
_geom_angle_site_symmetry_3
_geom_angle_publ_flag
N1 Co1 Cl1 89.45(7) . . ?
N1 Co1 N3 179.31(11) . . ?
N1 Co1 N4 98.46(9) . . ?
N1 Co1 N5 89.45(10) . . ?
N2 Co1 Cl1 88.67(7) . . ?
N2 Co1 N1 81.77(9) . . ?
N2 Co1 N3 98.62(10) . . ?
N2 Co1 N4 178.10(10) . . ?
N2 Co1 N5 90.55(10) . . ?
N3 Co1 Cl1 90.00(8) . . ?
N3 Co1 N4 81.13(9) . . ?
N3 Co1 N5 91.11(10) . . ?
N4 Co1 Cl1 89.45(7) . . ?
N4 Co1 N5 91.33(10) . . ?
N5 Co1 Cl1 178.73(7) . . ?
N1 O1 H1 100.92(17) . . ?
N3 O3 H3 101.76(17) . . ?
O1 N1 Co1 122.31(16) . . ?
C1 N1 Co1 116.52(18) . . ?
C1 N1 O1 121.2(2) . . ?
O2 N2 Co1 121.64(17) . . ?
C8 N2 Co1 116.48(18) . . ?
C8 N2 O2 121.9(2) . . ?
O3 N3 Co1 122.65(17) . . ?
C15 N3 Co1 116.90(18) . . ?
C15 N3 O3 120.4(2) . . ?
O4 N4 Co1 121.80(17) . . ?
C22 N4 Co1 117.16(18) . . ?
C22 N4 O4 121.0(2) . . ?
C29 N5 Co1 121.03(19) . . ?
C33 N5 Co1 121.22(19) . . ?
C33 N5 C29 117.7(3) . . ?
C35 N6 C34 116.6(2) . . ?
C35 N6 C46 124.9(3) . . ?
C46 N6 C34 118.5(2) . . ?
N1 C1 C2 124.0(2) . . ?
N1 C1 C8 112.7(2) . . ?
C8 C1 C2 123.3(2) . . ?
C3 C2 C1 120.6(3) . . ?
C7 C2 C1 119.8(3) . . ?
C7 C2 C3 119.5(3) . . ?
C2 C3 H3A 120.3 . . ?
C2 C3 C4 119.4(3) . . ?
C4 C3 H3A 120.3 . . ?
C3 C4 H4 119.8 . . ?
C5 C4 C3 120.4(4) . . ?
C5 C4 H4 119.8 . . ?
C4 C5 H5 120.1 . . ?
C6 C5 C4 119.8(3) . . ?
C6 C5 H5 120.1 . . ?
C5 C6 H6 119.8 . . ?
C5 C6 C7 120.5(4) . . ?
C7 C6 H6 119.8 . . ?
C2 C7 H7 119.8 . . ?
C6 C7 C2 120.3(4) . . ?
C6 C7 H7 119.8 . . ?
N2 C8 C1 112.5(2) . . ?
N2 C8 C9 124.1(2) . . ?
C1 C8 C9 123.4(2) . . ?
C10 C9 C8 119.6(3) . . ?
C14 C9 C8 121.2(2) . . ?
C14 C9 C10 119.2(3) . . ?
C9 C10 H10 119.7 . . ?
C11 C10 C9 120.6(3) . . ?
C11 C10 H10 119.7 . . ?
C10 C11 H11 119.9 . . ?
C12 C11 C10 120.1(3) . . ?
C12 C11 H11 119.9 . . ?
C11 C12 H12 120.3 . . ?
C11 C12 C13 119.4(3) . . ?
C13 C12 H12 120.3 . . ?
C12 C13 H13 119.5 . . ?
C12 C13 C14 121.1(3) . . ?
C14 C13 H13 119.5 . . ?
C9 C14 C13 119.6(3) . . ?
C9 C14 H14 120.2 . . ?
C13 C14 H14 120.2 . . ?
N3 C15 C16 123.5(3) . . ?
N3 C15 C22 113.0(2) . . ?
C22 C15 C16 123.5(3) . . ?
C17 C16 C15 120.0(3) . . ?
C17 C16 C21 119.9(3) . . ?
C21 C16 C15 120.2(3) . . ?
C16 C17 H17 120.0 . . ?
C18 C17 C16 120.0(3) . . ?
C18 C17 H17 120.0 . . ?
C17 C18 H18 120.0 . . ?
C19 C18 C17 120.0(3) . . ?
C19 C18 H18 120.0 . . ?
C18 C19 H19 119.8 . . ?
C18 C19 C20 120.4(3) . . ?
C20 C19 H19 119.8 . . ?
C19 C20 H20 119.8 . . ?
C19 C20 C21 120.4(3) . . ?
C21 C20 H20 119.8 . . ?
C16 C21 H21 120.3 . . ?
C20 C21 C16 119.3(3) . . ?
C20 C21 H21 120.3 . . ?
N4 C22 C15 111.8(2) . . ?
N4 C22 C23 124.5(2) . . ?
C23 C22 C15 123.7(2) . . ?
C24 C23 C22 120.9(3) . . ?
C28 C23 C22 119.7(2) . . ?
C28 C23 C24 119.4(3) . . ?
C23 C24 H24 120.0 . . ?
C25 C24 C23 120.1(3) . . ?
C25 C24 H24 120.0 . . ?
C24 C25 H25 120.0 . . ?
C24 C25 C26 120.1(3) . . ?
C26 C25 H25 120.0 . . ?
C25 C26 H26 120.0 . . ?
C27 C26 C25 120.0(3) . . ?
C27 C26 H26 120.0 . . ?
C26 C27 H27 119.9 . . ?
C26 C27 C28 120.3(3) . . ?
C28 C27 H27 119.9 . . ?
C23 C28 H28 119.9 . . ?
C27 C28 C23 120.2(3) . . ?
C27 C28 H28 119.9 . . ?
N5 C29 H29 118.7 . . ?
N5 C29 C30 122.7(3) . . ?
C30 C29 H29 118.7 . . ?
C29 C30 H30 120.0 . . ?
C29 C30 C31 120.1(3) . . ?
C31 C30 H30 120.0 . . ?
C30 C31 C32 117.1(3) . . ?
C30 C31 C34 120.2(3) . . ?
C32 C31 C34 122.7(3) . . ?
C31 C32 H32 120.1 . . ?
C33 C32 C31 119.9(3) . . ?
C33 C32 H32 120.1 . . ?
N5 C33 C32 122.6(3) . . ?
N5 C33 H33 118.7 . . ?
C32 C33 H33 118.7 . . ?
N6 C34 C31 114.1(2) . . ?
N6 C34 H34A 108.7 . . ?
N6 C34 H34B 108.7 . . ?
C31 C34 H34A 108.7 . . ?
C31 C34 H34B 108.7 . . ?
H34A C34 H34B 107.6 . . ?
O5 C35 N6 118.5(3) . . ?
O5 C35 C36 124.2(3) . . ?
N6 C35 C36 117.3(3) . . ?
C37 C36 C35 119.9(3) . . ?
C37 C36 C45 119.8(3) . . ?
C45 C36 C35 120.3(3) . . ?
C36 C37 H37 119.7 . . ?
C36 C37 C38 120.6(3) . . ?
C38 C37 H37 119.7 . . ?
C37 C38 H38 119.7 . . ?
C39 C38 C37 120.6(3) . . ?
C39 C38 H38 119.7 . . ?
C38 C39 H39 119.8 . . ?
C38 C39 C40 120.5(3) . . ?
C40 C39 H39 119.8 . . ?
C39 C40 C41 122.3(3) . . ?
C45 C40 C39 118.9(3) . . ?
C45 C40 C41 118.8(3) . . ?
C40 C41 H41 119.9 . . ?
C42 C41 C40 120.2(3) . . ?
C42 C41 H41 119.9 . . ?
C41 C42 H42 119.8 . . ?
C41 C42 C43 120.4(3) . . ?
C43 C42 H42 119.8 . . ?
C42 C43 H43 119.5 . . ?
C44 C43 C42 121.0(3) . . ?
C44 C43 H43 119.5 . . ?
C43 C44 C45 119.9(3) . . ?
C43 C44 C46 119.8(3) . . ?
C45 C44 C46 120.3(3) . . ?
C36 C45 C40 119.6(3) . . ?
C36 C45 C44 120.6(3) . . ?
C40 C45 C44 119.8(3) . . ?
O6 C46 N6 120.0(3) . . ?
O6 C46 C44 123.5(3) . . ?
N6 C46 C44 116.5(3) . . ?

loop_
_geom_bond_atom_site_label_1
_geom_bond_atom_site_label_2
_geom_bond_distance
_geom_bond_site_symmetry_2
_geom_bond_publ_flag
Co1 Cl1 2.2253(8) . ?
Co1 N1 1.890(2) . ?
Co1 N2 1.887(2) . ?
Co1 N3 1.896(2) . ?
Co1 N4 1.898(2) . ?
Co1 N5 1.962(2) . ?
O1 N1 1.336(3) . ?
O1 H1 0.9675(19) . ?
O2 N2 1.337(3) . ?
O3 N3 1.351(3) . ?
O3 H3 0.9600(19) . ?
O4 N4 1.347(3) . ?
O5 C35 1.223(4) . ?
O6 C46 1.215(4) . ?
N1 C1 1.295(3) . ?
N2 C8 1.302(3) . ?
N3 C15 1.291(4) . ?
N4 C22 1.300(3) . ?
N5 C29 1.346(4) . ?
N5 C33 1.345(4) . ?
N6 C34 1.468(4) . ?
N6 C35 1.403(4) . ?
N6 C46 1.404(4) . ?
C1 C2 1.479(4) . ?
C1 C8 1.475(4) . ?
C2 C3 1.382(4) . ?
C2 C7 1.379(4) . ?
C3 H3A 0.9500 . ?
C3 C4 1.393(5) . ?
C4 H4 0.9500 . ?
C4 C5 1.371(6) . ?
C5 H5 0.9500 . ?
C5 C6 1.365(6) . ?
C6 H6 0.9500 . ?
C6 C7 1.377(5) . ?
C7 H7 0.9500 . ?
C8 C9 1.478(4) . ?
C9 C10 1.396(4) . ?
C9 C14 1.387(4) . ?
C10 H10 0.9500 . ?
C10 C11 1.385(4) . ?
C11 H11 0.9500 . ?
C11 C12 1.381(5) . ?
C12 H12 0.9500 . ?
C12 C13 1.382(5) . ?
C13 H13 0.9500 . ?
C13 C14 1.390(4) . ?
C14 H14 0.9500 . ?
C15 C16 1.485(4) . ?
C15 C22 1.480(4) . ?
C16 C17 1.390(4) . ?
C16 C21 1.396(5) . ?
C17 H17 0.9500 . ?
C17 C18 1.388(4) . ?
C18 H18 0.9500 . ?
C18 C19 1.376(5) . ?
C19 H19 0.9500 . ?
C19 C20 1.380(5) . ?
C20 H20 0.9500 . ?
C20 C21 1.391(5) . ?
C21 H21 0.9500 . ?
C22 C23 1.473(4) . ?
C23 C24 1.396(4) . ?
C23 C28 1.394(4) . ?
C24 H24 0.9500 . ?
C24 C25 1.385(4) . ?
C25 H25 0.9500 . ?
C25 C26 1.390(4) . ?
C26 H26 0.9500 . ?
C26 C27 1.382(4) . ?
C27 H27 0.9500 . ?
C27 C28 1.383(4) . ?
C28 H28 0.9500 . ?
C29 H29 0.9500 . ?
C29 C30 1.366(4) . ?
C30 H30 0.9500 . ?
C30 C31 1.386(4) . ?
C31 C32 1.395(4) . ?
C31 C34 1.496(4) . ?
C32 H32 0.9500 . ?
C32 C33 1.368(4) . ?
C33 H33 0.9500 . ?
C34 H34A 0.9900 . ?
C34 H34B 0.9900 . ?
C35 C36 1.463(4) . ?
C36 C37 1.384(4) . ?
C36 C45 1.412(4) . ?
C37 H37 0.9500 . ?
C37 C38 1.393(5) . ?
C38 H38 0.9500 . ?
C38 C39 1.369(5) . ?
C39 H39 0.9500 . ?
C39 C40 1.417(4) . ?
C40 C41 1.420(4) . ?
C40 C45 1.414(4) . ?
C41 H41 0.9500 . ?
C41 C42 1.381(4) . ?
C42 H42 0.9500 . ?
C42 C43 1.399(4) . ?
C43 H43 0.9500 . ?
C43 C44 1.371(4) . ?
C44 C45 1.417(4) . ?
C44 C46 1.479(4) . ?

loop_
_geom_torsion_atom_site_label_1
_geom_torsion_atom_site_label_2
_geom_torsion_atom_site_label_3
_geom_torsion_atom_site_label_4
_geom_torsion
_geom_torsion_site_symmetry_1
_geom_torsion_site_symmetry_2
_geom_torsion_site_symmetry_3
_geom_torsion_site_symmetry_4
_geom_torsion_publ_flag
Co1 N1 C1 C2 178.1(2) . . . . ?
Co1 N1 C1 C8 -2.3(3) . . . . ?
Co1 N2 C8 C1 1.4(3) . . . . ?
Co1 N2 C8 C9 179.9(2) . . . . ?
Co1 N3 C15 C16 -178.3(2) . . . . ?
Co1 N3 C15 C22 -0.3(3) . . . . ?
Co1 N4 C22 C15 0.5(3) . . . . ?
Co1 N4 C22 C23 178.7(2) . . . . ?
Co1 N5 C29 C30 -175.3(3) . . . . ?
Co1 N5 C33 C32 175.7(2) . . . . ?
Cl1 Co1 N1 O1 -89.01(19) . . . . ?
Cl1 Co1 N1 C1 91.18(19) . . . . ?
Cl1 Co1 N2 O2 87.68(19) . . . . ?
Cl1 Co1 N2 C8 -91.7(2) . . . . ?
Cl1 Co1 N3 O3 -88.3(2) . . . . ?
Cl1 Co1 N3 C15 89.8(2) . . . . ?
Cl1 Co1 N4 O4 88.92(19) . . . . ?
Cl1 Co1 N4 C22 -90.6(2) . . . . ?
O1 N1 C1 C2 -1.7(4) . . . . ?
O1 N1 C1 C8 177.9(2) . . . . ?
O2 N2 C8 C1 -178.0(2) . . . . ?
O2 N2 C8 C9 0.5(4) . . . . ?
O3 N3 C15 C16 -0.1(4) . . . . ?
O3 N3 C15 C22 177.9(2) . . . . ?
O4 N4 C22 C15 -179.0(2) . . . . ?
O4 N4 C22 C23 -0.8(4) . . . . ?
O5 C35 C36 C37 2.6(5) . . . . ?
O5 C35 C36 C45 -178.6(3) . . . . ?
N1 Co1 N2 O2 177.3(2) . . . . ?
N1 Co1 N2 C8 -2.1(2) . . . . ?
N1 Co1 N4 O4 -0.4(2) . . . . ?
N1 Co1 N4 C22 -179.9(2) . . . . ?
N1 C1 C2 C3 114.6(3) . . . . ?
N1 C1 C2 C7 -68.3(4) . . . . ?
N1 C1 C8 N2 0.5(3) . . . . ?
N1 C1 C8 C9 -177.9(2) . . . . ?
N2 Co1 N1 O1 -177.7(2) . . . . ?
N2 Co1 N1 C1 2.4(2) . . . . ?
N2 Co1 N3 O3 0.4(2) . . . . ?
N2 Co1 N3 C15 178.5(2) . . . . ?
N2 C8 C9 C10 -52.1(4) . . . . ?
N2 C8 C9 C14 126.5(3) . . . . ?
N3 Co1 N2 O2 -2.1(2) . . . . ?
N3 Co1 N2 C8 178.5(2) . . . . ?
N3 Co1 N4 O4 179.0(2) . . . . ?
N3 Co1 N4 C22 -0.5(2) . . . . ?
N3 C15 C16 C17 -83.0(4) . . . . ?
N3 C15 C16 C21 99.3(4) . . . . ?
N3 C15 C22 N4 -0.1(4) . . . . ?
N3 C15 C22 C23 -178.4(3) . . . . ?
N4 Co1 N1 O1 0.3(2) . . . . ?
N4 Co1 N1 C1 -179.5(2) . . . . ?
N4 Co1 N3 O3 -177.7(2) . . . . ?
N4 Co1 N3 C15 0.4(2) . . . . ?
N4 C22 C23 C24 133.9(3) . . . . ?
N4 C22 C23 C28 -44.7(4) . . . . ?
N5 Co1 N1 O1 91.6(2) . . . . ?
N5 Co1 N1 C1 -88.2(2) . . . . ?
N5 Co1 N2 O2 -93.3(2) . . . . ?
N5 Co1 N2 C8 87.3(2) . . . . ?
N5 Co1 N3 O3 91.1(2) . . . . ?
N5 Co1 N3 C15 -90.8(2) . . . . ?
N5 Co1 N4 O4 -90.1(2) . . . . ?
N5 Co1 N4 C22 90.4(2) . . . . ?
N5 C29 C30 C31 -0.6(5) . . . . ?
N6 C35 C36 C37 -177.1(3) . . . . ?
N6 C35 C36 C45 1.7(4) . . . . ?
C1 C2 C3 C4 176.7(3) . . . . ?
C1 C2 C7 C6 -176.3(3) . . . . ?
C1 C8 C9 C10 126.2(3) . . . . ?
C1 C8 C9 C14 -55.2(4) . . . . ?
C2 C1 C8 N2 -179.9(2) . . . . ?
C2 C1 C8 C9 1.7(4) . . . . ?
C2 C3 C4 C5 -0.6(6) . . . . ?
C3 C2 C7 C6 0.8(5) . . . . ?
C3 C4 C5 C6 1.0(6) . . . . ?
C4 C5 C6 C7 -0.6(6) . . . . ?
C5 C6 C7 C2 -0.3(5) . . . . ?
C7 C2 C3 C4 -0.3(5) . . . . ?
C8 C1 C2 C3 -64.9(4) . . . . ?
C8 C1 C2 C7 112.1(3) . . . . ?
C8 C9 C10 C11 178.7(3) . . . . ?
C8 C9 C14 C13 -178.2(3) . . . . ?
C9 C10 C11 C12 -0.5(5) . . . . ?
C10 C9 C14 C13 0.4(4) . . . . ?
C10 C11 C12 C13 0.3(5) . . . . ?
C11 C12 C13 C14 0.2(5) . . . . ?
C12 C13 C14 C9 -0.5(5) . . . . ?
C14 C9 C10 C11 0.1(4) . . . . ?
C15 C16 C17 C18 -176.9(3) . . . . ?
C15 C16 C21 C20 177.6(3) . . . . ?
C15 C22 C23 C24 -48.1(4) . . . . ?
C15 C22 C23 C28 133.3(3) . . . . ?
C16 C15 C22 N4 177.9(3) . . . . ?
C16 C15 C22 C23 -0.4(4) . . . . ?
C16 C17 C18 C19 -0.9(5) . . . . ?
C17 C16 C21 C20 -0.1(5) . . . . ?
C17 C18 C19 C20 0.3(5) . . . . ?
C18 C19 C20 C21 0.4(6) . . . . ?
C19 C20 C21 C16 -0.5(6) . . . . ?
C21 C16 C17 C18 0.8(4) . . . . ?
C22 C15 C16 C17 99.2(3) . . . . ?
C22 C15 C16 C21 -78.5(4) . . . . ?
C22 C23 C24 C25 -177.7(3) . . . . ?
C22 C23 C28 C27 178.9(3) . . . . ?
C23 C24 C25 C26 -1.4(4) . . . . ?
C24 C23 C28 C27 0.3(4) . . . . ?
C24 C25 C26 C27 0.8(4) . . . . ?
C25 C26 C27 C28 0.4(4) . . . . ?
C26 C27 C28 C23 -1.0(4) . . . . ?
C28 C23 C24 C25 0.9(4) . . . . ?
C29 N5 C33 C32 -0.8(4) . . . . ?
C29 C30 C31 C32 -0.6(5) . . . . ?
C29 C30 C31 C34 -178.4(3) . . . . ?
C30 C31 C32 C33 1.0(5) . . . . ?
C30 C31 C34 N6 -156.7(3) . . . . ?
C31 C32 C33 N5 -0.3(5) . . . . ?
C32 C31 C34 N6 25.6(4) . . . . ?
C33 N5 C29 C30 1.3(5) . . . . ?
C34 N6 C35 O5 -3.9(4) . . . . ?
C34 N6 C35 C36 175.8(2) . . . . ?
C34 N6 C46 O6 3.9(4) . . . . ?
C34 N6 C46 C44 -175.5(2) . . . . ?
C34 C31 C32 C33 178.7(3) . . . . ?
C35 N6 C34 C31 82.4(3) . . . . ?
C35 N6 C46 O6 -176.5(3) . . . . ?
C35 N6 C46 C44 4.2(4) . . . . ?
C35 C36 C37 C38 179.7(3) . . . . ?
C35 C36 C45 C40 -179.7(3) . . . . ?
C35 C36 C45 C44 -0.3(4) . . . . ?
C36 C37 C38 C39 0.3(5) . . . . ?
C37 C36 C45 C40 -0.9(4) . . . . ?
C37 C36 C45 C44 178.5(3) . . . . ?
C37 C38 C39 C40 -1.4(5) . . . . ?
C38 C39 C40 C41 -177.0(3) . . . . ?
C38 C39 C40 C45 1.4(4) . . . . ?
C39 C40 C41 C42 179.0(3) . . . . ?
C39 C40 C45 C36 -0.3(4) . . . . ?
C39 C40 C45 C44 -179.7(3) . . . . ?
C40 C41 C42 C43 0.5(5) . . . . ?
C41 C40 C45 C36 178.2(3) . . . . ?
C41 C40 C45 C44 -1.2(4) . . . . ?
C41 C42 C43 C44 -0.9(5) . . . . ?
C42 C43 C44 C45 0.3(4) . . . . ?
C42 C43 C44 C46 -179.0(3) . . . . ?
C43 C44 C45 C36 -178.6(3) . . . . ?
C43 C44 C45 C40 0.8(4) . . . . ?
C43 C44 C46 O6 -2.6(4) . . . . ?
C43 C44 C46 N6 176.8(2) . . . . ?
C45 C36 C37 C38 0.9(4) . . . . ?
C45 C40 C41 C42 0.6(4) . . . . ?
C45 C44 C46 O6 178.2(3) . . . . ?
C45 C44 C46 N6 -2.5(4) . . . . ?
C46 N6 C34 C31 -98.0(3) . . . . ?
C46 N6 C35 O5 176.4(3) . . . . ?
C46 N6 C35 C36 -3.8(4) . . . . ?
C46 C44 C45 C36 0.7(4) . . . . ?
C46 C44 C45 C40 -179.9(3) . . . . ?
